data_2218267
loop_
_publ_author_name
'Yap, Quai Ling'
'Lo, Kong Mun'
'Ng, Seik Weng'

_publ_section_title
;
 Bis[4-(dimethylamino)pyridinium] tetrabromidodiphenylstannate(IV)
;
_journal_coeditor_code TK2264
_journal_issue 5
_journal_name_full 'Acta Crystallographica Section E'
_journal_page_first m696
_journal_paper_doi 10.1107/S1600536808010830
_journal_volume 64
_journal_year 2008
_chemical_formula_iupac '(C7 H11 N2)2 [Sn Br4 (C6 H5)2]'
_chemical_formula_moiety '2(C7 H11 N2 +), C12 H10 Br4 Sn 2-'
_chemical_formula_sum 'C26 H32 Br4 N4 Sn'
_chemical_formula_weight 838.89
_chemical_name_systematic
;
Bis[4-(dimethylamino)pyridinium] tetrabromidodiphenylstannate(IV)
;
_space_group_IT_number 14
_symmetry_cell_setting monoclinic
_symmetry_space_group_name_Hall '-P 2yn'
_symmetry_space_group_name_H-M 'P 1 21/n 1'
_atom_sites_solution_hydrogens geom
_atom_sites_solution_primary direct
_atom_sites_solution_secondary difmap
_audit_creation_method SHELXL-97
_cell_angle_alpha 90
_cell_angle_beta 94.126(2)
_cell_angle_gamma 90
_cell_formula_units_Z 2
_cell_length_a 10.7803(2)
_cell_length_b 9.3847(2)
_cell_length_c 14.4068(4)
_cell_measurement_reflns_used 3449
_cell_measurement_temperature 100(2)
_cell_measurement_theta_max 28.3
_cell_measurement_theta_min 2.3
_cell_volume 1453.76(6)
_computing_cell_refinement 'SAINT (Bruker, 2007)'
_computing_data_collection 'APEX2 (Bruker, 2007)'
_computing_data_reduction 'SAINT (Bruker, 2007)'
_computing_molecular_graphics 'X-SEED (Barbour, 2001)'
_computing_publication_material 'publCIF (Westrip, 2008)'
_computing_structure_refinement 'SHELXL97 (Sheldrick, 2008)'
_computing_structure_solution 'SHELXS97 (Sheldrick, 2008)'
_diffrn_ambient_temperature 100(2)
_diffrn_measured_fraction_theta_full 0.998
_diffrn_measured_fraction_theta_max 0.998
_diffrn_measurement_device_type 'Bruker SMART APEX'
_diffrn_measurement_method \w
_diffrn_radiation_monochromator graphite
_diffrn_radiation_source 'fine-focus sealed tube'
_diffrn_radiation_type MoK\a
_diffrn_radiation_wavelength 0.71073
_diffrn_reflns_av_R_equivalents 0.035
_diffrn_reflns_av_sigmaI/netI 0.037
_diffrn_reflns_limit_h_max 14
_diffrn_reflns_limit_h_min -14
_diffrn_reflns_limit_k_max 12
_diffrn_reflns_limit_k_min -12
_diffrn_reflns_limit_l_max 14
_diffrn_reflns_limit_l_min -18
_diffrn_reflns_number 11853
_diffrn_reflns_theta_full 27.5
_diffrn_reflns_theta_max 27.5
_diffrn_reflns_theta_min 2.3
_diffrn_standards_decay_% 0
_diffrn_standards_interval_count 0
_diffrn_standards_interval_time 0
_diffrn_standards_number 0
_exptl_absorpt_coefficient_mu 6.398
_exptl_absorpt_correction_T_max 0.514
_exptl_absorpt_correction_T_min 0.386
_exptl_absorpt_correction_type multi-scan
_exptl_absorpt_process_details '(SADABS; Sheldrick, 1996)'
_exptl_crystal_colour Colorless
_exptl_crystal_density_diffrn 1.916
_exptl_crystal_density_method 'not measured'
_exptl_crystal_description Block
_exptl_crystal_F_000 812
_exptl_crystal_size_max 0.24
_exptl_crystal_size_mid 0.18
_exptl_crystal_size_min 0.12
_refine_diff_density_max 0.47
_refine_diff_density_min -0.42
_refine_ls_extinction_method none
_refine_ls_goodness_of_fit_ref 0.99
_refine_ls_hydrogen_treatment mixed
_refine_ls_matrix_type full
_refine_ls_number_parameters 166
_refine_ls_number_reflns 3334
_refine_ls_number_restraints 1
_refine_ls_restrained_S_all 0.99
_refine_ls_R_factor_all 0.037
_refine_ls_R_factor_gt 0.024
_refine_ls_shift/su_max 0.001
_refine_ls_shift/su_mean 0.000
_refine_ls_structure_factor_coef Fsqd
_refine_ls_weighting_details 'calc w=1/[\s^2^(Fo^2^)+(0.0228P)^2^] where P=(Fo^2^+2Fc^2^)/3'
_refine_ls_weighting_scheme calc
_refine_ls_wR_factor_gt 0.048
_refine_ls_wR_factor_ref 0.051
_reflns_number_gt 2688
_reflns_number_total 3334
_reflns_threshold_expression I>2\s(I)
_cod_data_source_file tk2264.cif
_cod_data_source_block I
_cod_depositor_comments
;
The following automatic conversions were performed:
'_symmetry_cell_setting' value 'Monoclinic' changed to 'monoclinic'
according to '/home/saulius/struct/CIF-dictionaries/cif_core.dic'
dictionary named 'cif_core.dic' version 2.4.1 from
2010-06-29.

'_exptl_absorpt_correction_type' value 'Multi-scan' changed
to 'multi-scan' according to
'/home/saulius/struct/CIF-dictionaries/cif_core.dic' dictionary named
'cif_core.dic' version 2.4.1 from 2010-06-29.

Automatic conversion script
Id: cif_fix_enum 1527 2010-12-29 10:47:43Z saulius 

The following automatic conversions were performed:

'_symmetry_cell_setting' value 'Monoclinic' changed to 'monoclinic'
according to /home/saulius/struct/CIF-dictionaries/cif_core.dic
dictionary named 'cif_core.dic' version 2.4.1 from
2010-06-29.

'_exptl_absorpt_correction_type' value 'Multi-scan'
changed to 'multi-scan' according to
/home/saulius/struct/CIF-dictionaries/cif_core.dic dictionary named
'cif_core.dic' version 2.4.1 from 2010-06-29.

Automatic conversion script
Id: cif_fix_values 1715 2011-07-08 13:25:40Z adriana 
;
_cod_original_sg_symbol_H-M 'P 21/n'
_cod_database_code 2218267
_cod_database_fobs_code 2218267

loop_
_symmetry_equiv_pos_as_xyz
'x, y, z'
'-x+1/2, y+1/2, -z+1/2'
'-x, -y, -z'
'x-1/2, -y-1/2, z-1/2'

loop_
_atom_site_type_symbol
_atom_site_label
_atom_site_fract_x
_atom_site_fract_y
_atom_site_fract_z
_atom_site_U_iso_or_equiv
_atom_site_adp_type
_atom_site_calc_flag
_atom_site_refinement_flags
_atom_site_occupancy
Sn Sn1 0.5000 0.5000 0.5000 0.01159(7) Uani d S 1
Br Br1 0.25635(2) 0.50711(3) 0.43147(2) 0.01591(7) Uani d . 1
Br Br2 0.55014(2) 0.71661(3) 0.38004(2) 0.01549(7) Uani d . 1
N N1 0.05057(19) 1.2090(2) 0.45413(16) 0.0168(5) Uani d . 1
N N2 0.2527(2) 0.8608(3) 0.3851(2) 0.0309(7) Uani d D 1
H H2N 0.296(3) 0.785(2) 0.372(3) 0.057(12) Uiso d D 1
C C1 0.4622(2) 0.6546(3) 0.60374(19) 0.0130(6) Uani d . 1
C C2 0.5344(2) 0.7784(3) 0.6151(2) 0.0185(6) Uani d . 1
H H2 0.6043 0.7916 0.5794 0.022 Uiso calc R 1
C C3 0.5038(3) 0.8816(3) 0.6784(2) 0.0232(7) Uani d . 1
H H3 0.5529 0.9654 0.6862 0.028 Uiso calc R 1
C C4 0.4025(3) 0.8631(3) 0.7301(2) 0.0248(7) Uani d . 1
H H4 0.3807 0.9354 0.7722 0.030 Uiso calc R 1
C C5 0.3325(3) 0.7406(3) 0.7212(2) 0.0219(7) Uani d . 1
H H5 0.2639 0.7277 0.7582 0.026 Uiso calc R 1
C C6 0.3615(2) 0.6360(3) 0.65865(19) 0.0172(6) Uani d . 1
H H6 0.3131 0.5515 0.6530 0.021 Uiso calc R 1
C C7 -0.0284(3) 1.2845(3) 0.3844(2) 0.0260(7) Uani d . 1
H H7A 0.0236 1.3368 0.3429 0.039 Uiso calc R 1
H H7B -0.0816 1.3517 0.4153 0.039 Uiso calc R 1
H H7C -0.0804 1.2160 0.3481 0.039 Uiso calc R 1
C C8 0.0588(3) 1.2631(3) 0.5493(2) 0.0209(6) Uani d . 1
H H8A 0.0386 1.1866 0.5920 0.031 Uiso calc R 1
H H8B -0.0001 1.3418 0.5541 0.031 Uiso calc R 1
H H8C 0.1435 1.2972 0.5657 0.031 Uiso calc R 1
C C9 0.1188(2) 1.0979(3) 0.4305(2) 0.0141(6) Uani d . 1
C C10 0.1155(2) 1.0461(3) 0.3381(2) 0.0182(6) Uani d . 1
H H10 0.0668 1.0937 0.2900 0.022 Uiso calc R 1
C C11 0.1821(3) 0.9282(3) 0.3182(2) 0.0254(7) Uani d . 1
H H11 0.1786 0.8932 0.2562 0.031 Uiso calc R 1
C C12 0.2617(3) 0.9093(3) 0.4731(2) 0.0280(8) Uani d . 1
H H12 0.3141 0.8609 0.5186 0.034 Uiso calc R 1
C C13 0.1979(2) 1.0250(3) 0.4982(2) 0.0201(7) Uani d . 1
H H13 0.2058 1.0577 0.5607 0.024 Uiso calc R 1

loop_
_atom_site_aniso_label
_atom_site_aniso_U_11
_atom_site_aniso_U_22
_atom_site_aniso_U_33
_atom_site_aniso_U_12
_atom_site_aniso_U_13
_atom_site_aniso_U_23
Sn1 0.01150(12) 0.01286(14) 0.01055(14) 0.00047(10) 0.00166(10) 0.00068(11)
Br1 0.01193(13) 0.01943(15) 0.01628(15) 0.00059(10) 0.00046(10) 0.00031(12)
Br2 0.01807(13) 0.01534(14) 0.01326(14) -0.00163(11) 0.00254(10) 0.00332(13)
N1 0.0165(11) 0.0180(12) 0.0155(13) 0.0016(10) -0.0018(9) 0.0031(11)
N2 0.0372(15) 0.0258(16) 0.0305(17) 0.0166(13) 0.0093(13) 0.0049(14)
C1 0.0147(13) 0.0135(14) 0.0109(15) 0.0026(11) 0.0011(11) -0.0007(12)
C2 0.0209(14) 0.0194(15) 0.0155(15) -0.0009(12) 0.0027(12) 0.0045(13)
C3 0.0308(16) 0.0152(16) 0.0227(17) -0.0012(12) -0.0039(13) -0.0025(13)
C4 0.0339(17) 0.0243(17) 0.0158(16) 0.0109(14) -0.0004(13) -0.0078(14)
C5 0.0193(14) 0.0345(19) 0.0120(15) 0.0065(12) 0.0012(12) -0.0018(14)
C6 0.0139(13) 0.0235(16) 0.0138(15) 0.0001(11) -0.0015(11) -0.0003(13)
C7 0.0217(15) 0.0307(18) 0.0244(17) 0.0081(13) -0.0072(13) -0.0020(15)
C8 0.0233(14) 0.0217(16) 0.0178(16) -0.0016(12) 0.0018(12) -0.0022(13)
C9 0.0132(12) 0.0147(14) 0.0147(15) -0.0048(10) 0.0016(11) 0.0038(12)
C10 0.0184(14) 0.0163(15) 0.0197(16) 0.0006(11) 0.0000(12) 0.0056(13)
C11 0.0345(17) 0.0237(17) 0.0188(17) 0.0052(14) 0.0073(14) 0.0021(15)
C12 0.0271(16) 0.0303(19) 0.0261(19) 0.0057(14) -0.0014(14) 0.0102(16)
C13 0.0192(13) 0.0234(17) 0.0175(16) -0.0012(12) 0.0010(12) 0.0045(13)

loop_
_atom_type_symbol
_atom_type_description
_atom_type_scat_dispersion_real
_atom_type_scat_dispersion_imag
_atom_type_scat_source
C C 0.0033 0.0016 'International Tables Vol C Tables 4.2.6.8 and 6.1.1.4'
H H 0.0000 0.0000 'International Tables Vol C Tables 4.2.6.8 and 6.1.1.4'
N N 0.0061 0.0033 'International Tables Vol C Tables 4.2.6.8 and 6.1.1.4'
Br Br -0.2901 2.4595 'International Tables Vol C Tables 4.2.6.8 and 6.1.1.4'
Sn Sn -0.6537 1.4246 'International Tables Vol C Tables 4.2.6.8 and 6.1.1.4'

loop_
_geom_angle_atom_site_label_1
_geom_angle_atom_site_label_2
_geom_angle_atom_site_label_3
_geom_angle_site_symmetry_1
_geom_angle_site_symmetry_3
_geom_angle
_geom_angle_publ_flag
C1 Sn1 C1 . 3_666 180.0 ?
C1 Sn1 Br1 . . 90.53(7) yes
C1 Sn1 Br1 . 3_666 89.47(7) yes
C1 Sn1 Br2 . . 89.64(7) yes
C1 Sn1 Br2 . 3_666 90.36(7) yes
C1 Sn1 Br1 3_666 . 89.47(7) ?
C1 Sn1 Br1 3_666 3_666 90.53(7) ?
C1 Sn1 Br2 3_666 . 90.36(7) ?
C1 Sn1 Br2 3_666 3_666 89.64(7) ?
Br1 Sn1 Br1 . 3_666 180.0 ?
Br1 Sn1 Br2 . . 88.981(8) yes
Br1 Sn1 Br2 . 3_666 91.019(8) yes
Br1 Sn1 Br2 3_666 3_666 88.981(8) ?
Br1 Sn1 Br2 3_666 . 91.019(8) ?
Br2 Sn1 Br2 . 3_666 180.0 ?
C9 N1 C7 . . 120.7(2) ?
C9 N1 C8 . . 121.0(2) ?
C7 N1 C8 . . 118.2(2) ?
C12 N2 C11 . . 121.0(3) ?
C12 N2 H2N . . 118(3) ?
C11 N2 H2N . . 120(3) ?
C6 C1 C2 . . 118.9(3) ?
C6 C1 Sn1 . . 120.3(2) ?
C2 C1 Sn1 . . 120.71(19) ?
C3 C2 C1 . . 120.0(3) ?
C3 C2 H2 . . 120.0 ?
C1 C2 H2 . . 120.0 ?
C4 C3 C2 . . 120.2(3) ?
C4 C3 H3 . . 119.9 ?
C2 C3 H3 . . 119.9 ?
C3 C4 C5 . . 120.4(3) ?
C3 C4 H4 . . 119.8 ?
C5 C4 H4 . . 119.8 ?
C6 C5 C4 . . 120.3(3) ?
C6 C5 H5 . . 119.8 ?
C4 C5 H5 . . 119.8 ?
C5 C6 C1 . . 120.1(3) ?
C5 C6 H6 . . 120.0 ?
C1 C6 H6 . . 120.0 ?
N1 C7 H7A . . 109.5 ?
N1 C7 H7B . . 109.5 ?
H7A C7 H7B . . 109.5 ?
N1 C7 H7C . . 109.5 ?
H7A C7 H7C . . 109.5 ?
H7B C7 H7C . . 109.5 ?
N1 C8 H8A . . 109.5 ?
N1 C8 H8B . . 109.5 ?
H8A C8 H8B . . 109.5 ?
N1 C8 H8C . . 109.5 ?
H8A C8 H8C . . 109.5 ?
H8B C8 H8C . . 109.5 ?
N1 C9 C10 . . 122.1(2) ?
N1 C9 C13 . . 121.0(3) ?
C10 C9 C13 . . 116.9(2) ?
C11 C10 C9 . . 120.0(3) ?
C11 C10 H10 . . 120.0 ?
C9 C10 H10 . . 120.0 ?
N2 C11 C10 . . 120.8(3) ?
N2 C11 H11 . . 119.6 ?
C10 C11 H11 . . 119.6 ?
N2 C12 C13 . . 121.5(3) ?
N2 C12 H12 . . 119.3 ?
C13 C12 H12 . . 119.3 ?
C12 C13 C9 . . 119.7(3) ?
C12 C13 H13 . . 120.1 ?
C9 C13 H13 . . 120.1 ?

loop_
_geom_bond_atom_site_label_1
_geom_bond_atom_site_label_2
_geom_bond_site_symmetry_2
_geom_bond_distance
_geom_bond_publ_flag
Sn1 C1 . 2.143(3) yes
Sn1 C1 3_666 2.143(3) ?
Sn1 Br1 . 2.7395(2) yes
Sn1 Br1 3_666 2.7395(2) ?
Sn1 Br2 . 2.7470(3) yes
Sn1 Br2 3_666 2.7470(3) ?
N1 C9 . 1.334(3) ?
N1 C7 . 1.454(3) ?
N1 C8 . 1.459(4) ?
N2 C12 . 1.344(4) ?
N2 C11 . 1.342(4) ?
N2 H2N . 0.879(10) ?
C1 C6 . 1.399(4) ?
C1 C2 . 1.402(4) ?
C2 C3 . 1.387(4) ?
C2 H2 . 0.9500 ?
C3 C4 . 1.376(4) ?
C3 H3 . 0.9500 ?
C4 C5 . 1.376(4) ?
C4 H4 . 0.9500 ?
C5 C6 . 1.384(4) ?
C5 H5 . 0.9500 ?
C6 H6 . 0.9500 ?
C7 H7A . 0.9800 ?
C7 H7B . 0.9800 ?
C7 H7C . 0.9800 ?
C8 H8A . 0.9800 ?
C8 H8B . 0.9800 ?
C8 H8C . 0.9800 ?
C9 C10 . 1.415(4) ?
C9 C13 . 1.424(4) ?
C10 C11 . 1.361(4) ?
C10 H10 . 0.9500 ?
C11 H11 . 0.9500 ?
C12 C13 . 1.349(4) ?
C12 H12 . 0.9500 ?
C13 H13 . 0.9500 ?

loop_
_geom_hbond_atom_site_label_D
_geom_hbond_atom_site_label_H
_geom_hbond_atom_site_label_A
_geom_hbond_distance_DH
_geom_hbond_distance_HA
_geom_hbond_distance_DA
_geom_hbond_angle_DHA
_geom_hbond_publ_flag
N2 H2N Br1 0.880(10) 2.79(3) 3.385(3) 126(3) yes
N2 H2N Br2 0.880(10) 2.81(3) 3.485(3) 135(3) yes

loop_
_geom_torsion_atom_site_label_1
_geom_torsion_atom_site_label_2
_geom_torsion_atom_site_label_3
_geom_torsion_atom_site_label_4
_geom_torsion_site_symmetry_1
_geom_torsion
Br1 Sn1 C1 C6 3_666 -130.5(2)
Br1 Sn1 C1 C6 . 49.5(2)
Br2 Sn1 C1 C6 3_666 -41.5(2)
Br2 Sn1 C1 C6 . 138.5(2)
Br1 Sn1 C1 C2 3_666 52.2(2)
Br1 Sn1 C1 C2 . -127.8(2)
Br2 Sn1 C1 C2 3_666 141.2(2)
Br2 Sn1 C1 C2 . -38.8(2)
C6 C1 C2 C3 . -1.5(4)
Sn1 C1 C2 C3 . 175.9(2)
C1 C2 C3 C4 . -0.2(4)
C2 C3 C4 C5 . 1.7(4)
C3 C4 C5 C6 . -1.5(4)
C4 C5 C6 C1 . -0.2(4)
C2 C1 C6 C5 . 1.7(4)
Sn1 C1 C6 C5 . -175.7(2)
C7 N1 C9 C10 . -1.6(4)
C8 N1 C9 C10 . -178.0(2)
C7 N1 C9 C13 . 178.9(2)
C8 N1 C9 C13 . 2.6(4)
N1 C9 C10 C11 . -176.8(3)
C13 C9 C10 C11 . 2.6(4)
C12 N2 C11 C10 . -1.4(5)
C9 C10 C11 N2 . -0.9(4)
C11 N2 C12 C13 . 1.7(5)
N2 C12 C13 C9 . 0.2(5)
N1 C9 C13 C12 . 177.1(3)
C10 C9 C13 C12 . -2.3(4)
